data_8104544
loop_
_publ_author_name
'Libowitzky, E.'
'Schultz, A.J.'
'Young, D.M.'

_publ_section_title
;
 The low-temperature structure and phase transition of hemimorphite,
 Zn4Si2O7(OH)2.H2O
;
_journal_name_full 'Zeitschrift fur Kristallographie'
_journal_page_first 659
_journal_page_last 668
_journal_volume 213
_journal_year 1998
_chemical_formula_sum 'H4 O10 Si2 Zn4'
_chemical_name_common 'hemimorphite low T form 20 K'
_chemical_name_mineral Zn4Si2O7(OH)2H2O
_space_group_IT_number 39
_space_group_name_Hall 'A 2 -2b'
_space_group_name_H-M_alt 'A e m 2'
_cell_angle_alpha 90
_cell_angle_beta 90
_cell_angle_gamma 90
_cell_formula_units_Z 8
_cell_length_a 8.354(1)
_cell_length_b 21.519(4)
_cell_length_c 10.240(1)
_cell_volume 1840.8(4)
_diffrn_ambient_pressure 100
_diffrn_ambient_temperature 20
_cod_data_source_file hemimorphite-LTphase.cif
_cod_data_source_block hemimorphite-LTphase
_cod_original_formula_sum 'Zn4 Si2 O10 H4'
_cod_database_code 8104544

loop_
_space_group_symop_id
_space_group_symop_operation_xyz
1 x,y,z
2 -x,-y,z
3 x,-y+1/2,z
4 -x,y+1/2,z
5 x,y+1/2,z+1/2
6 -x,-y+1/2,z+1/2
7 x,-y,z+1/2
8 -x,y,z+1/2

loop_
_atom_site_label
_atom_site_occupancy
_atom_site_fract_x
_atom_site_fract_y
_atom_site_fract_z
_atom_site_adp_type
_atom_site_U_iso_or_equiv
_atom_site_type_symbol
Zn1 1.0 0.20500(7) 0.07960(10) 0.000000 Uiso 0.0033 Zn
Zn1a 1.0 0.79500(7) 0.08150(10) 0.000000 Uiso 0.0033 Zn
Si 1.0 0.000000 0.07287(5) 0.2536(2) Uiso 0.0029 Si
O1 1.0 0.1531(2) 0.10627(8) 0.3164(3) Uiso 0.0023 O
O1a 1.0 0.8306(2) 0.09862(8) 0.3186(3) Uiso 0.0023 O
O2 1.0 0.000000 0.08177(5) 0.09710(10) Uiso 0.0047 O
O3u 0.5000 0.3088(6) 0.000000 0.0302(4) Uiso 0.0052 O
O3d 0.5000 0.6928(6) 0.000000 0.0032(4) Uiso 0.0063 O
O4 0.5000 0.0079(9) 0.000000 0.2979(2) Uiso 0.0043 O
O5 0.5000 0.4920(10) 0.000000 0.2618(3) Uiso 0.0171 O
H3u 0.5000 0.3650(10) 0.000000 0.1105(8) Uiso 0.00230 H
H3d 0.5000 0.6030(10) 0.000000 0.0640(10) Uiso 0.0319 H
H5u 0.5000 0.4240(10) 0.000000 0.3340(10) Uiso 0.0309 H
H5d 0.5000 0.597(2) 0.000000 0.291(2) Uiso 0.0702 H
Zn1q 1.0 0.70500(7) 0.32960(10) 0.250000 Uiso 0.0033 Zn
Zn1aq 1.0 0.29500(7) 0.33150(10) 0.250000 Uiso 0.0033 Zn
Siq 1.0 0.500000 0.32287(5) 0.5036(2) Uiso 0.0029 Si
O1q 1.0 0.6531(2) 0.35627(8) 0.5664(3) Uiso 0.0023 O
O1aq 1.0 0.3306(2) 0.34862(8) 0.5686(3) Uiso 0.0023 O
O2q 1.0 0.500000 0.33177(5) 0.34710(10) Uiso 0.0047 O
O3uq 1.0 0.8088(6) 0.250000 0.2802(4) Uiso 0.0052 O
O3dq 1.0 0.1928(6) 0.250000 0.2532(4) Uiso 0.0063 O
O4q 1.0 0.5079(9) 0.250000 0.5479(2) Uiso 0.0043 O
O5q 1.0 0.9920(10) 0.250000 0.5118(3) Uiso 0.0171 O
H3uq 1.0 0.8650(10) 0.250000 0.3605(8) Uiso 0.0230 H
H3dq 1.0 0.1030(10) 0.250000 0.3140(10) Uiso 0.0319 H
H5uq 1.0 0.9240(10) 0.250000 0.5840(10) Uiso 0.0309 H
H5dq 1.0 0.097(2) 0.250000 0.541(2) Uiso 0.0702 H

loop_
_atom_site_aniso_label
_atom_site_aniso_U_11
_atom_site_aniso_U_22
_atom_site_aniso_U_33
_atom_site_aniso_U_12
_atom_site_aniso_U_13
_atom_site_aniso_U_23
Zn1 0.0028(2) 0.0034(2) 0.0037(2) -0.0012(2) 0.0001(2) -0.0003(3)
Zn1a 0.0028(2) 0.0034(2) 0.0037(2) -0.0012(2) 0.0001(2) -0.0003(3)
Si 0.0039(3) 0.0027(3) 0.0021(3) 0.00000 0.00000 -0.0001(4)
O1 0.0014(3) 0.0015(4) 0.0040(2) 0.0016(3) -0.0019(3) 0.0025(3)
O1a 0.0014(3) 0.0015(4) 0.0040(2) 0.0016(3) -0.0019(3) 0.0025(3)
O2 0.0042(3) 0.0066(3) 0.0034(3) 0.00000 0.00000 0.0007(3)
O3u 0.0055(9) 0.0060(8) 0.0042(12) 0.00000 -0.0036(10) 0.00000
O3d 0.0052(8) 0.0070(8) 0.0065(13) 0.00000 0.0051(11) 0.00000
O4 0.0037(12) 0.0040(4) 0.0050(5) 0.00000 -0.0011(9) 0.00000
O5 0.0114(19) 0.0284(9) 0.0114(8) 0.00000 -0.0022(16) 0.00000
H3u 0.0229(28) 0.0256(24) 0.0204(32) 0.00000 -0.0099(22) 0.00000
H3d 0.0257(32) 0.0261(24) 0.0438(55) 0.00000 0.0211(39) 0.00000
H5u 0.0262(32) 0.0455(35) 0.0212(36) 0.00000 0.0063(27) 0.00000
H5d 0.0285(38) 0.149(15) 0.0327(51) 0.00000 0.0059(43) 0.00000
Zn1q 0.0028(2) 0.0034(2) 0.0037(2) -0.0012(2) 0.0001(2) -0.0003(3)
Zn1aq 0.0028(2) 0.0034(2) 0.0037(2) -0.0012(2) 0.0001(2) -0.0003(3)
Siq 0.0039(3) 0.0027(3) 0.0021(3) 0.00000 0.00000 -0.0001(4)
O1q 0.0014(3) 0.0015(4) 0.0040(2) 0.0016(3) -0.0019(3) 0.0025(3)
O1aq 0.0014(3) 0.0015(4) 0.0040(2) 0.0016(3) -0.0019(3) 0.0025(3)
O2q 0.0042(3) 0.0066(3) 0.0034(3) 0.00000 0.00000 0.0007(3)
O3uq 0.0055(9) 0.0060(8) 0.0042(12) 0.00000 -0.0036(10) 0.00000
O3dq 0.0052(8) 0.0070(8) 0.0065(13) 0.00000 0.0051(11) 0.00000
O4q 0.0037(12) 0.0040(4) 0.0050(5) 0.00000 -0.0011(9) 0.00000
O5q 0.0114(19) 0.0284(9) 0.0114(8) 0.00000 -0.0022(16) 0.00000
H3uq 0.0229(28) 0.0256(24) 0.0204(32) 0.00000 -0.0099(22) 0.00000
H3dq 0.0257(32) 0.0261(24) 0.0438(55) 0.00000 0.0211(39) 0.00000
H5uq 0.0262(32) 0.0455(35) 0.0212(36) 0.00000 0.0063(27) 0.00000
H5dq 0.0285(38) 0.149(15) 0.0327(51) 0.00000 0.0059(43) 0.00000
